data_2003999
loop_
_publ_author_name
'Parvez, M.'
'Boer\'e, R. T.'
'Derrick, S.'
'Moock, K. H.'

_publ_section_title
;
 3,7-Di-<i>tert</i>-butyl-1,5,2,4,6,8-dithiatetrazocine
;
_journal_issue 10
_journal_name_full 'Acta Crystallographica Section C'
_journal_page_first 2116
_journal_page_last 2118
_journal_paper_doi 10.1107/S010827019500521X
_journal_volume 51
_journal_year 1995
_chemical_compound_source 'Synthesised by Gleiter et al, 1984'
_chemical_formula_moiety 'C10 H18 N4 S2'
_chemical_formula_sum 'C10 H18 N4 S2'
_chemical_formula_weight 258.40
_chemical_name_common 3,7-bis(tert-Butyl)-1,5,2,4,6,8-dithiatetrazocine
_space_group_IT_number 148
_symmetry_cell_setting trigonal
_symmetry_space_group_name_Hall '-R 3'
_symmetry_space_group_name_H-M 'R -3 :H'
_cell_angle_alpha 90.00
_cell_angle_beta 90.00
_cell_angle_gamma 120.00
_cell_formula_units_Z 9
_cell_length_a 19.244(7)
_cell_length_b 19.244(7)
_cell_length_c 9.651(2)
_cell_measurement_reflns_used 18
_cell_measurement_temperature 293.0(10)
_cell_measurement_theta_max 20
_cell_measurement_theta_min 15
_cell_volume 3095.2(17)
_computing_cell_refinement 'MSC/AFC Diffractometer Control Software'
_computing_data_collection
;
MSC/AFC Diffractometer Control Software
(Molecular Structure Corporation, 1988)
;
_computing_data_reduction 'TEXSAN (Molecular Structure Corporation, 1994)'
_computing_molecular_graphics 'ORTEPII (Johnson, 1976)'
_computing_publication_material TEXSAN
_computing_structure_refinement 'SHELXL93 (Sheldrick, 1993)'
_computing_structure_solution 'PATTY in DIRDIF (Beurskens et al., 1992)'
_diffrn_ambient_temperature 293.0(10)
_diffrn_measurement_device 'Rigaku AFC-6S'
_diffrn_measurement_method \w/2\q
_diffrn_radiation_monochromator graphite
_diffrn_radiation_source 'fine-focus sealed tube'
_diffrn_radiation_type MoK\a
_diffrn_radiation_wavelength .71069
_diffrn_reflns_av_R_equivalents .0176
_diffrn_reflns_av_sigmaI/netI 0.0392
_diffrn_reflns_limit_h_max 19
_diffrn_reflns_limit_h_min -019
_diffrn_reflns_limit_k_max 22
_diffrn_reflns_limit_k_min 0
_diffrn_reflns_limit_l_max 11
_diffrn_reflns_limit_l_min 0
_diffrn_reflns_number 1360
_diffrn_reflns_theta_max 25.0
_diffrn_reflns_theta_min 2.0
_diffrn_standards_decay_% 1.55
_diffrn_standards_interval_count 200
_diffrn_standards_number 3
_exptl_absorpt_coefficient_mu .369
_exptl_absorpt_correction_T_max 1.000
_exptl_absorpt_correction_T_min .853
_exptl_absorpt_correction_type 'empirical via \y scans (North, Phillips & Mathews, 1968)'
_exptl_absorpt_process_details psi-scan
_exptl_crystal_colour yellow
_exptl_crystal_density_diffrn 1.248
_exptl_crystal_description block
_exptl_crystal_F_000 1242
_exptl_crystal_size_max .52
_exptl_crystal_size_mid .40
_exptl_crystal_size_min .35
_refine_diff_density_max .283
_refine_diff_density_min -0.182
_refine_ls_extinction_method none
_refine_ls_goodness_of_fit_all .952
_refine_ls_goodness_of_fit_obs .984
_refine_ls_hydrogen_treatment 'H atoms refined as riding (C---H 0.96\%A)'
_refine_ls_matrix_type full
_refine_ls_number_parameters 101
_refine_ls_number_reflns 1220
_refine_ls_number_restraints 21
_refine_ls_restrained_S_all 0.953
_refine_ls_restrained_S_obs 0.985
_refine_ls_R_factor_all 0.0711
_refine_ls_R_factor_obs .0384
_refine_ls_shift/esd_max -0.013
_refine_ls_shift/esd_mean 0.003
_refine_ls_structure_factor_coef Fsqd
_refine_ls_weighting_scheme
;
calc w = 1/[\s^2^(F~o~^2^) + (0.1000P)^2^]
where P = (F~o~^2^ + 2F~c~^2^)/3
;
_refine_ls_wR_factor_all .1339
_refine_ls_wR_factor_obs .1141
_reflns_number_observed 856
_reflns_number_total 1220
_reflns_observed_criterion >2sigma(I)
_cod_data_source_file fg1068.cif
_cod_data_source_block fg1068
_cod_original_sg_symbol_H-M 'R -3'
_cod_database_code 2003999

loop_
_symmetry_equiv_pos_as_xyz
'x, y, z'
'-y, x-y, z'
'-x+y, -x, z'
'x+2/3, y+1/3, z+1/3'
'-y+2/3, x-y+1/3, z+1/3'
'-x+y+2/3, -x+1/3, z+1/3'
'x+1/3, y+2/3, z+2/3'
'-y+1/3, x-y+2/3, z+2/3'
'-x+y+1/3, -x+2/3, z+2/3'
'-x, -y, -z'
'y, -x+y, -z'
'x-y, x, -z'
'-x+2/3, -y+1/3, -z+1/3'
'y+2/3, -x+y+1/3, -z+1/3'
'x-y+2/3, x+1/3, -z+1/3'
'-x+1/3, -y+2/3, -z+2/3'
'y+1/3, -x+y+2/3, -z+2/3'
'x-y+1/3, x+2/3, -z+2/3'

loop_
_atom_site_aniso_label
_atom_site_aniso_U_11
_atom_site_aniso_U_22
_atom_site_aniso_U_33
_atom_site_aniso_U_12
_atom_site_aniso_U_13
_atom_site_aniso_U_23
S1 0.0320(4) 0.0336(4) 0.0567(5) 0.0155(3) 0.0013(3) 0.0128(3)
N1 0.0305(12) 0.0345(12) 0.0423(12) 0.0158(10) -0.0010(9) -0.0003(9)
N2 0.0349(13) 0.0359(12) 0.0414(12) 0.0196(10) -0.0030(9) 0.0035(10)
C1 0.0324(13) 0.0340(13) 0.0301(13) 0.0181(12) -0.0033(10) -0.0068(10)
C2 0.0306(14) 0.040(2) 0.045(2) 0.0182(12) -0.0082(11) -0.0036(12)
C3A 0.026(4) 0.044(5) 0.085(9) 0.007(4) -0.016(5) -0.005(4)
C4A 0.038(4) 0.064(6) 0.101(8) 0.030(4) 0.010(5) 0.000(5)
C5A 0.058(7) 0.23(2) 0.059(7) 0.078(11) -0.012(5) 0.022(10)
C3B 0.036(5) 0.127(10) 0.073(6) 0.039(6) 0.008(4) 0.031(6)
C4B 0.041(4) 0.049(4) 0.172(12) 0.031(3) -0.019(5) -0.020(5)
C5B 0.070(5) 0.128(8) 0.069(4) 0.068(6) -0.040(4) -0.050(5)

loop_
_atom_site_label
_atom_site_occupancy
_atom_site_fract_x
_atom_site_fract_y
_atom_site_fract_z
_atom_site_U_iso_or_equiv
_atom_site_thermal_displace_type
_atom_site_calc_flag
_atom_site_refinement_flags
_atom_site_disorder_group
_atom_site_type_symbol
S1 1 .78680(4) .06464(4) .25216(8) .0412(3) Uani d . . S
N1 1 .72720(10) .09090(10) .1951(2) .0360(6) Uani d . . N
N2 1 .88090(10) .11360(10) .2459(2) .0366(6) Uani d . . N
C1 1 .7249(2) .1504(2) .1306(2) .0315(6) Uani d . . C
C2 1 .6410(2) .1377(2) .0996(3) .0380(7) Uani d . . C
C3A .424(12) .5741(7) .0533(6) .1503(16) .056(3) Uani d PDU 1 C
C4A .424(12) .6290(5) .1941(6) .2074(13) .066(3) Uani d PDU 1 C
C5A .424(12) .6311(7) .1570(14) -.0377(11) .114(7) Uani d PDU 1 C
C3B .576(12) .5819(6) .0856(8) .2038(10) .080(3) Uani d PDU 2 C
C4B .576(12) .6415(4) .2160(4) .0880(14) .083(4) Uani d PDU 2 C
C5B .576(12) .6195(5) .0979(7) -.0472(9) .081(3) Uani d PDU 2 C
H3A1 .424 .5847 .0451 .2443 .085 Uiso calc PR 1 H
H3A2 .424 .5736 .0125 .0924 .085 Uiso calc PR 1 H
H3A3 .424 .5229 .0504 .1455 .085 Uiso calc PR 1 H
H4A1 .424 .6365 .1809 .3000 .098 Uiso calc PR 1 H
H4A2 .424 .5758 .1861 .1980 .098 Uiso calc PR 1 H
H4A3 .424 .6676 .2493 .1887 .098 Uiso calc PR 1 H
H5A1 .424 .5776 .1477 -0.0494 .171 Uiso calc PR 1 H
H5A2 .424 .6401 .1239 -0.1014 .171 Uiso calc PR 1 H
H5A3 .424 .6690 .2124 -0.0556 .171 Uiso calc PR 1 H
H3B1 .576 .5823 .0360 .2101 .120 Uiso calc PR 2 H
H3B2 .576 .5294 .0749 .1771 .120 Uiso calc PR 2 H
H3B3 .576 .5956 .1119 .2923 .120 Uiso calc PR 2 H
H4B1 .576 .6804 .2494 .0202 .125 Uiso calc PR 2 H
H4B2 .576 .6551 .2427 .1762 .125 Uiso calc PR 2 H
H4B3 .576 .5893 .2058 .0604 .125 Uiso calc PR 2 H
H5B1 .576 .6586 .1331 -0.1133 .121 Uiso calc PR 2 H
H5B2 .576 .5673 .0881 -0.0739 .121 Uiso calc PR 2 H
H5B3 .576 .6194 .0479 -0.0445 .121 Uiso calc PR 2 H

loop_
_atom_type_symbol
_atom_type_description
_atom_type_scat_source
_atom_type_scat_dispersion_real
_atom_type_scat_dispersion_imag
C C 'International Tables Vol C Tables 4.2.6.8 and 6.1.1.4' .0033 .0016
H H 'International Tables Vol C Tables 4.2.6.8 and 6.1.1.4' .0000 .0000
N N 'International Tables Vol C Tables 4.2.6.8 and 6.1.1.4' .0061 .0033
S S 'International Tables Vol C Tables 4.2.6.8 and 6.1.1.4' .1246 .1234

loop_
_geom_angle_atom_site_label_1
_geom_angle_atom_site_label_2
_geom_angle_atom_site_label_3
_geom_angle_site_symmetry_1
_geom_angle
_geom_angle_publ_flag
N1 S1 N2 . 127.20(12) yes
C1 N1 S1 . 142.2(2) yes
C1 N2 S1 13_655 142.0(2) yes
N1 C1 N2 13_655 128.6(2) yes
N1 C1 C2 . 116.1(2) yes
N2 C1 C2 13_655 115.3(2) yes
C3B C2 C4B . 110.4(6) no
C5A C2 C1 . 114.1(5) no
C3B C2 C1 . 111.5(4) no
C4B C2 C1 . 112.0(3) no
C3B C2 C5B . 111.1(6) no
C4B C2 C5B . 106.9(6) no
C1 C2 C5B . 104.7(3) no
C5A C2 C3A . 114.7(8) no
C1 C2 C3A . 111.0(5) no
C5A C2 C4A . 110.3(9) no
C1 C2 C4A . 105.2(4) no
C3A C2 C4A . 100.3(6) no

loop_
_geom_bond_atom_site_label_1
_geom_bond_atom_site_label_2
_geom_bond_site_symmetry_2
_geom_bond_distance
_geom_bond_publ_flag
S1 N1 . 1.567(2) yes
S1 N2 . 1.570(2) yes
N1 C1 . 1.323(3) yes
N2 C1 13_655 1.328(3) yes
C1 N2 13_655 1.328(3) no
C1 C2 . 1.537(3) yes
C2 C5A . 1.415(10) no
C2 C3B . 1.473(9) no
C2 C4B . 1.507(7) no
C2 C5B . 1.565(7) no
C2 C3A . 1.564(11) no
C2 C4A . 1.602(9) no
